data_2240272
loop_
_publ_author_name
'Z\'arate, Araceli'
'Aparicio, David'
'Palillero, Angel'
'Mendoza, Angel'

_publ_section_title
;
 Crystal structure of (2<i>S</i>,4<i>R</i>)-ethyl
 4-nitromethyl-1-[(<i>S</i>)-1-phenylethyl]-6-sulfanylidenepiperidine-2-carboxylate
;
_journal_coeditor_code SU5036
_journal_issue 1
_journal_name_full 'Acta Crystallographica Section E'
_journal_page_first o41
_journal_page_last o42
_journal_paper_doi 10.1107/S2056989014026711
_journal_volume 71
_journal_year 2015
_chemical_formula_iupac 'C17 H22 N2 O4 S'
_chemical_formula_moiety 'C17 H22 N2 O4 S'
_chemical_formula_sum 'C17 H22 N2 O4 S'
_chemical_formula_weight 350.42
_chemical_name_systematic 4-Nitromethyl-1-[(<i>S</i>)-1-phenylethyl]-6-sulfanylidenepiperidine-2-carboxylate
_space_group_IT_number 19
_symmetry_cell_setting orthorhombic
_symmetry_space_group_name_Hall 'P 2ac 2ab'
_symmetry_space_group_name_H-M 'P 21 21 21'
_atom_sites_solution_hydrogens geom
_audit_creation_method 'WinGX routine CIF_UPDATE'
_cell_angle_alpha 90
_cell_angle_beta 90
_cell_angle_gamma 90
_cell_formula_units_Z 4
_cell_length_a 5.7999(2)
_cell_length_b 10.0103(6)
_cell_length_c 30.4050(18)
_cell_measurement_reflns_used 2144
_cell_measurement_temperature 293(2)
_cell_measurement_theta_max 22.402
_cell_measurement_theta_min 3.556
_cell_volume 1765.28(16)
_computing_cell_refinement
;
CrysAlis PRO (Agilent, 2014)
;
_computing_data_collection
;
CrysAlis PRO (Agilent, 2014)
;
_computing_data_reduction
;
CrysAlis PRO (Agilent, 2014)
;
_computing_molecular_graphics
;
ORTEP-3 for Windows (Farrugia, 2012) and Mercury (Macrae <i>et al.</i>,
2008)
;
_computing_publication_material
;
WinGX (Farrugia, 2012), PLATON (Spek, 2009) and publCIF
(Westrip, 2010)
;
_computing_structure_refinement
;
SHELXL2014 (Sheldrick, 2008)
;
_computing_structure_solution
;
SHELXS2014 (Sheldrick, 2008)
;
_diffrn_ambient_temperature 293(2)
_diffrn_detector_area_resol_mean 10.5564
_diffrn_measured_fraction_theta_full 0.994
_diffrn_measured_fraction_theta_max 0.994
_diffrn_measurement_device_type 'Agilent Xcalibur Atlas Gemini'
_diffrn_measurement_method 'w scans'
_diffrn_radiation_monochromator graphite
_diffrn_radiation_type MoK\a
_diffrn_radiation_wavelength 0.71073
_diffrn_reflns_av_R_equivalents 0.0535
_diffrn_reflns_limit_h_max 6
_diffrn_reflns_limit_h_min -7
_diffrn_reflns_limit_k_max 12
_diffrn_reflns_limit_k_min -12
_diffrn_reflns_limit_l_max 28
_diffrn_reflns_limit_l_min -37
_diffrn_reflns_number 8486
_diffrn_reflns_theta_full 26
_diffrn_reflns_theta_max 26.052
_diffrn_reflns_theta_min 2.86
_exptl_absorpt_coefficient_mu 0.206
_exptl_absorpt_correction_T_max 0.991
_exptl_absorpt_correction_T_min 0.979
_exptl_absorpt_correction_type analytical
_exptl_absorpt_process_details
;
(CrysAlis PRO; Agilent, 2014)
;
_exptl_crystal_colour colourless
_exptl_crystal_density_diffrn 1.319
_exptl_crystal_description prism
_exptl_crystal_F_000 744
_exptl_crystal_size_max 0.2019
_exptl_crystal_size_mid 0.0902
_exptl_crystal_size_min 0.0524
_refine_diff_density_max 0.178
_refine_diff_density_min -0.178
_refine_ls_abs_structure_details
;
Flack <i>x</i> determined using 705 quotients
[(<i>I</i>^+^)-(<i>I</i>^-^)]/[(<i>I</i>^+^)+(<i>I</i>^-^)]
(Parsons <i>et al.</i>,  2013)
;
_refine_ls_abs_structure_Flack 0.16(8)
_refine_ls_extinction_method none
_refine_ls_goodness_of_fit_ref 1.037
_refine_ls_hydrogen_treatment constr
_refine_ls_matrix_type full
_refine_ls_number_parameters 219
_refine_ls_number_reflns 3373
_refine_ls_number_restraints 0
_refine_ls_restrained_S_all 1.037
_refine_ls_R_factor_all 0.0954
_refine_ls_R_factor_gt 0.056
_refine_ls_shift/su_max 0
_refine_ls_shift/su_mean 0
_refine_ls_structure_factor_coef Fsqd
_refine_ls_weighting_details 'w=1/[\s^2^(Fo^2^)+(0.0336P)^2^+0.2223P] where P=(Fo^2^+2Fc^2^)/3'
_refine_ls_weighting_scheme calc
_refine_ls_wR_factor_ref 0.1044
_reflns_number_gt 2306
_reflns_number_total 3373
_reflns_threshold_expression I>2\s(I)
_cod_data_source_file su5036sup1.cf
_cod_data_source_block I
_cod_database_code 2240272
_cod_database_fobs_code 2240272

loop_
_space_group_symop_operation_xyz
'x, y, z'
'-x+1/2, -y, z+1/2'
'x+1/2, -y+1/2, -z'
'-x, y+1/2, -z+1/2'

loop_
_atom_site_type_symbol
_atom_site_label
_atom_site_fract_x
_atom_site_fract_y
_atom_site_fract_z
_atom_site_U_iso_or_equiv
_atom_site_adp_type
_atom_site_calc_flag
_atom_site_occupancy
S S1 0.19570(19) 0.59698(11) 0.34603(4) 0.0521(3) Uani d 1
O O1 0.2788(5) 0.1293(3) 0.35882(11) 0.0613(9) Uani d 1
C C1 0.5823(6) 0.2794(4) 0.38339(13) 0.0335(9) Uani d 1
H H1 0.6554 0.2775 0.4124 0.04 Uiso calc 1
N N1 0.4157(5) 0.3912(3) 0.38245(10) 0.0348(8) Uani d 1
O O3 0.8838(6) 0.0880(4) 0.27210(11) 0.0706(10) Uani d 1
C C2 0.7699(6) 0.2959(4) 0.34888(12) 0.0401(10) Uani d 1
H H2A 0.8704 0.2185 0.3489 0.048 Uiso calc 1
H H2B 0.8622 0.3743 0.3554 0.048 Uiso calc 1
C C6 0.3122(7) 0.4254(4) 0.42575(13) 0.0424(10) Uani d 1
H H6 0.1929 0.4925 0.42 0.051 Uiso calc 1
C C3 0.6547(7) 0.3112(4) 0.30381(13) 0.0387(10) Uani d 1
H H3 0.5528 0.2346 0.2988 0.046 Uiso calc 1
O O2 0.6039(5) 0.0483(3) 0.38838(11) 0.0661(10) Uani d 1
N N2 0.9716(7) 0.1947(4) 0.26262(12) 0.0515(10) Uani d 1
C C7 0.4909(7) 0.4921(4) 0.45523(15) 0.0411(10) Uani d 1
C C5 0.3778(6) 0.4662(4) 0.34676(14) 0.0379(10) Uani d 1
C C13 0.1904(8) 0.3059(5) 0.44649(14) 0.0544(12) Uani d 1
H H13A 0.0961 0.2627 0.4248 0.082 Uiso calc 1
H H13B 0.0952 0.3359 0.4704 0.082 Uiso calc 1
H H13C 0.3031 0.244 0.4574 0.082 Uiso calc 1
C C14 0.4629(7) 0.1445(4) 0.37579(14) 0.0410(10) Uani d 1
C C17 0.8290(7) 0.3186(4) 0.26649(14) 0.0508(11) Uani d 1
H H17A 0.7477 0.3333 0.239 0.061 Uiso calc 1
H H17B 0.93 0.3944 0.2713 0.061 Uiso calc 1
O O4 1.1672(6) 0.2065(4) 0.24925(12) 0.0746(10) Uani d 1
C C4 0.5101(7) 0.4380(4) 0.30508(14) 0.0441(11) Uani d 1
H H4A 0.6114 0.5132 0.2995 0.053 Uiso calc 1
H H4B 0.4006 0.4341 0.281 0.053 Uiso calc 1
C C12 0.4732(8) 0.4867(5) 0.50057(16) 0.0576(13) Uani d 1
H H12 0.3535 0.4388 0.5134 0.069 Uiso calc 1
C C8 0.6741(8) 0.5636(4) 0.43755(15) 0.0524(12) Uani d 1
H H8 0.6916 0.5674 0.4072 0.063 Uiso calc 1
C C11 0.6311(10) 0.5515(5) 0.52687(17) 0.0707(15) Uani d 1
H H11 0.616 0.5467 0.5573 0.085 Uiso calc 1
C C9 0.8308(8) 0.6293(5) 0.46405(19) 0.0646(14) Uani d 1
H H9 0.9505 0.6778 0.4514 0.078 Uiso calc 1
C C10 0.8102(10) 0.6231(5) 0.50910(19) 0.0708(15) Uani d 1
H H10 0.9156 0.6666 0.5272 0.085 Uiso calc 1
C C15 0.5480(11) -0.0877(5) 0.3739(3) 0.107(2) Uani d 1
H H15A 0.5214 -0.1435 0.3995 0.128 Uiso calc 1
H H15B 0.4069 -0.0858 0.3568 0.128 Uiso calc 1
C C16 0.7207(13) -0.1424(7) 0.3491(2) 0.138(3) Uani d 1
H H16A 0.7451 -0.0886 0.3233 0.207 Uiso calc 1
H H16B 0.678 -0.2313 0.3404 0.207 Uiso calc 1
H H16C 0.8602 -0.1458 0.366 0.207 Uiso calc 1

loop_
_atom_site_aniso_label
_atom_site_aniso_U_11
_atom_site_aniso_U_22
_atom_site_aniso_U_33
_atom_site_aniso_U_12
_atom_site_aniso_U_13
_atom_site_aniso_U_23
S1 0.0540(6) 0.0423(6) 0.0600(8) 0.0143(6) 0.0054(6) 0.0103(6)
O1 0.0488(17) 0.053(2) 0.082(2) -0.0121(15) -0.0068(17) -0.0028(16)
C1 0.031(2) 0.034(2) 0.036(2) 0.0039(18) -0.0003(19) -0.0017(18)
N1 0.0360(16) 0.0332(19) 0.035(2) 0.0034(15) 0.0024(15) 0.0013(16)
O3 0.096(3) 0.049(2) 0.067(2) 0.003(2) 0.0215(19) -0.0059(18)
C2 0.034(2) 0.042(2) 0.045(2) 0.0007(18) -0.005(2) -0.002(2)
C6 0.039(2) 0.042(2) 0.047(3) 0.010(2) 0.004(2) 0.0018(19)
C3 0.036(2) 0.041(2) 0.039(2) -0.0018(19) 0.002(2) 0.0004(19)
O2 0.0655(19) 0.0378(18) 0.095(3) 0.0108(17) 0.004(2) 0.0027(17)
N2 0.059(2) 0.056(3) 0.039(2) 0.006(2) 0.008(2) -0.0078(19)
C7 0.048(2) 0.032(2) 0.043(3) 0.008(2) 0.003(2) -0.005(2)
C5 0.0345(19) 0.033(2) 0.047(3) -0.0050(17) -0.003(2) 0.001(2)
C13 0.052(2) 0.063(3) 0.048(3) -0.011(3) 0.004(2) 0.005(2)
C14 0.044(2) 0.038(2) 0.041(3) 0.005(2) 0.012(2) 0.003(2)
C17 0.056(2) 0.047(3) 0.049(3) 0.001(2) 0.012(2) 0.003(2)
O4 0.0502(18) 0.092(3) 0.082(2) 0.0043(19) 0.014(2) -0.014(2)
C4 0.045(2) 0.045(3) 0.043(3) 0.004(2) 0.005(2) 0.006(2)
C12 0.068(3) 0.052(3) 0.053(3) 0.000(3) -0.001(3) -0.003(2)
C8 0.054(2) 0.048(3) 0.056(3) -0.001(2) 0.006(3) -0.011(2)
C11 0.098(4) 0.063(3) 0.051(3) 0.007(3) -0.014(3) -0.011(3)
C9 0.063(3) 0.052(3) 0.079(4) -0.006(3) -0.001(3) -0.018(3)
C10 0.077(3) 0.057(3) 0.078(4) -0.003(3) -0.019(3) -0.021(3)
C15 0.105(4) 0.032(3) 0.184(7) 0.008(3) 0.034(5) -0.014(4)
C16 0.166(7) 0.073(4) 0.176(7) -0.028(5) 0.101(6) -0.048(4)

loop_
_atom_type_symbol
_atom_type_description
_atom_type_scat_dispersion_real
_atom_type_scat_dispersion_imag
_atom_type_scat_source
C C 0.0033 0.0016 'International Tables Vol C Tables 4.2.6.8 and 6.1.1.4'
H H 0 0 'International Tables Vol C Tables 4.2.6.8 and 6.1.1.4'
N N 0.0061 0.0033 'International Tables Vol C Tables 4.2.6.8 and 6.1.1.4'
O O 0.0106 0.006 'International Tables Vol C Tables 4.2.6.8 and 6.1.1.4'
S S 0.1246 0.1234 'International Tables Vol C Tables 4.2.6.8 and 6.1.1.4'

loop_
_geom_angle_atom_site_label_1
_geom_angle_atom_site_label_2
_geom_angle_atom_site_label_3
_geom_angle
N1 C1 H1 108.3
N1 C1 C2 111.8(3)
N1 C1 C14 111.6(3)
C2 C1 H1 108.3
C2 C1 C14 108.4(3)
C14 C1 H1 108.3
C1 N1 C6 114.9(3)
C5 N1 C1 123.2(3)
C5 N1 C6 121.5(3)
C1 C2 H2A 110
C1 C2 H2B 110
C1 C2 C3 108.4(3)
H2A C2 H2B 108.4
C3 C2 H2A 110
C3 C2 H2B 110
N1 C6 H6 106.5
N1 C6 C7 110.3(3)
N1 C6 C13 111.8(3)
C7 C6 H6 106.5
C7 C6 C13 114.5(3)
C13 C6 H6 106.5
C2 C3 H3 108.9
C17 C3 C2 112.5(3)
C17 C3 H3 108.9
C17 C3 C4 110.2(3)
C4 C3 C2 107.5(3)
C4 C3 H3 108.9
C14 O2 C15 117.0(4)
O3 N2 C17 118.5(4)
O4 N2 O3 123.8(4)
O4 N2 C17 117.6(4)
C12 C7 C6 121.2(4)
C12 C7 C8 117.5(4)
C8 C7 C6 121.2(4)
N1 C5 S1 123.4(3)
N1 C5 C4 119.5(3)
C4 C5 S1 117.0(3)
C6 C13 H13A 109.5
C6 C13 H13B 109.5
C6 C13 H13C 109.5
H13A C13 H13B 109.5
H13A C13 H13C 109.5
H13B C13 H13C 109.5
O1 C14 C1 125.5(4)
O1 C14 O2 125.8(4)
O2 C14 C1 108.6(3)
C3 C17 H17A 109.1
C3 C17 H17B 109.1
N2 C17 C3 112.7(3)
N2 C17 H17A 109.1
N2 C17 H17B 109.1
H17A C17 H17B 107.8
C3 C4 H4A 108
C3 C4 H4B 108
C5 C4 C3 117.3(3)
C5 C4 H4A 108
C5 C4 H4B 108
H4A C4 H4B 107.2
C7 C12 H12 119.7
C11 C12 C7 120.7(5)
C11 C12 H12 119.7
C7 C8 H8 119.2
C9 C8 C7 121.5(4)
C9 C8 H8 119.2
C12 C11 H11 119.3
C10 C11 C12 121.3(5)
C10 C11 H11 119.3
C8 C9 H9 119.9
C10 C9 C8 120.1(5)
C10 C9 H9 119.9
C11 C10 C9 118.8(5)
C11 C10 H10 120.6
C9 C10 H10 120.6
O2 C15 H15A 109.2
O2 C15 H15B 109.2
H15A C15 H15B 107.9
C16 C15 O2 112.0(5)
C16 C15 H15A 109.2
C16 C15 H15B 109.2
C15 C16 H16A 109.5
C15 C16 H16B 109.5
C15 C16 H16C 109.5
H16A C16 H16B 109.5
H16A C16 H16C 109.5
H16B C16 H16C 109.5

loop_
_geom_bond_atom_site_label_1
_geom_bond_atom_site_label_2
_geom_bond_distance
S1 C5 1.682(4)
O1 C14 1.195(5)
C1 H1 0.98
C1 N1 1.479(5)
C1 C2 1.521(5)
C1 C14 1.535(5)
N1 C6 1.487(5)
N1 C5 1.338(5)
O3 N2 1.218(5)
C2 H2A 0.97
C2 H2B 0.97
C2 C3 1.532(5)
C6 H6 0.98
C6 C7 1.524(6)
C6 C13 1.526(6)
C3 H3 0.98
C3 C17 1.521(5)
C3 C4 1.522(5)
O2 C14 1.321(5)
O2 C15 1.467(6)
N2 C17 1.495(5)
N2 O4 1.211(4)
C7 C12 1.383(6)
C7 C8 1.390(6)
C5 C4 1.508(5)
C13 H13A 0.96
C13 H13B 0.96
C13 H13C 0.96
C17 H17A 0.97
C17 H17B 0.97
C4 H4A 0.97
C4 H4B 0.97
C12 H12 0.93
C12 C11 1.378(7)
C8 H8 0.93
C8 C9 1.381(6)
C11 H11 0.93
C11 C10 1.372(7)
C9 H9 0.93
C9 C10 1.376(7)
C10 H10 0.93
C15 H15A 0.97
C15 H15B 0.97
C15 C16 1.369(8)
C16 H16A 0.96
C16 H16B 0.96
C16 H16C 0.96

loop_
_geom_hbond_atom_site_label_D
_geom_hbond_atom_site_label_H
_geom_hbond_atom_site_label_A
_geom_hbond_site_symmetry_A
_geom_hbond_distance_DH
_geom_hbond_distance_HA
_geom_hbond_distance_DA
_geom_hbond_angle_DHA
C16 H16A O3 . 0.96 2.49 3.419(8) 163
C2 H2A O1 1_655 0.97 2.55 3.404(5) 147
C17 H17B O3 4_755 0.97 2.58 3.380(6) 140

loop_
_geom_torsion_atom_site_label_1
_geom_torsion_atom_site_label_2
_geom_torsion_atom_site_label_3
_geom_torsion_atom_site_label_4
_geom_torsion
S1 C5 C4 C3 -173.4(3)
C1 N1 C6 C7 71.5(4)
C1 N1 C6 C13 -57.2(4)
C1 N1 C5 S1 -177.7(3)
C1 N1 C5 C4 -0.3(5)
C1 C2 C3 C17 -175.9(3)
C1 C2 C3 C4 62.6(4)
N1 C1 C2 C3 -55.8(4)
N1 C1 C14 O1 20.7(6)
N1 C1 C14 O2 -163.5(3)
N1 C6 C7 C12 -154.4(4)
N1 C6 C7 C8 27.4(5)
N1 C5 C4 C3 9.0(5)
O3 N2 C17 C3 32.8(5)
C2 C1 N1 C6 -148.5(3)
C2 C1 N1 C5 24.4(5)
C2 C1 C14 O1 -102.9(4)
C2 C1 C14 O2 72.9(4)
C2 C3 C17 N2 62.0(5)
C2 C3 C4 C5 -40.0(4)
C6 N1 C5 S1 -5.2(5)
C6 N1 C5 C4 172.2(3)
C6 C7 C12 C11 -177.6(4)
C6 C7 C8 C9 177.1(4)
C7 C12 C11 C10 -0.1(7)
C7 C8 C9 C10 1.1(7)
C5 N1 C6 C7 -101.6(4)
C5 N1 C6 C13 129.7(4)
C13 C6 C7 C12 -27.2(5)
C13 C6 C7 C8 154.6(4)
C14 C1 N1 C6 89.9(4)
C14 C1 N1 C5 -97.1(4)
C14 C1 C2 C3 67.6(4)
C14 O2 C15 C16 120.1(6)
C17 C3 C4 C5 -162.9(3)
O4 N2 C17 C3 -148.7(4)
C4 C3 C17 N2 -178.1(3)
C12 C7 C8 C9 -1.2(6)
C12 C11 C10 C9 -0.1(8)
C8 C7 C12 C11 0.7(7)
C8 C9 C10 C11 -0.4(8)
C15 O2 C14 O1 10.7(7)
C15 O2 C14 C1 -165.2(4)
